data_9001594
loop_
_publ_author_name
'Hugh-Jones D A'
'Angel, R. J.'

_publ_section_title
;
 A compressional study of MgSiO3 orthoenstatite up to 8.5 GPa
 Sample: P = 1.04 GPa
;
_journal_name_full 'American Mineralogist'
_journal_page_first 405
_journal_page_last 410
_journal_volume 79
_journal_year 1994
_chemical_formula_sum 'Mg O3 Si'
_chemical_name_mineral Enstatite
_space_group_IT_number 61
_symmetry_space_group_name_Hall '-P 2ac 2ab'
_symmetry_space_group_name_H-M 'P b c a'
_cell_angle_alpha 90
_cell_angle_beta 90
_cell_angle_gamma 90
_cell_length_a 18.186
_cell_length_b 8.782
_cell_length_c 5.1610
_cell_formula_units_Z 16
_cell_volume 824.260
_database_code_amcsd 0001645
_diffrn_ambient_pressure 1.04e+06
_exptl_crystal_density_diffrn 3.236
_cod_original_formula_sum 'Mg Si O3'
_cod_database_code 9001594

loop_
_space_group_symop_operation_xyz
x,y,z
x,1/2-y,1/2+z
-x,1/2+y,1/2-z
1/2-x,1/2+y,z
1/2+x,1/2-y,-z
1/2+x,y,1/2-z
1/2-x,-y,1/2+z
-x,-y,-z

loop_
_atom_site_label
_atom_site_fract_x
_atom_site_fract_y
_atom_site_fract_z
_atom_site_U_iso_or_equiv
Mg1 0.37680 0.65450 0.86270 0.00646
Mg2 0.37700 0.48600 0.35560 0.00811
SiA 0.27160 0.34210 0.04820 0.00621
SiB 0.47370 0.33650 0.79970 0.00519
O1a 0.18230 0.33800 0.03200 0.01102
O2a 0.31110 0.50400 0.04300 0.00747
O3a 0.30300 0.22300 0.82900 0.00228
O1b 0.56270 0.34000 0.80000 0.00798
O2b 0.43150 0.48300 0.68600 0.00469
O3b 0.44720 0.19400 0.60700 0.00659

loop_
_cod_related_entry_id
_cod_related_entry_database
_cod_related_entry_code
1 AMCSD 0001645
